data_7111832
loop_
_publ_author_name
'Xiaomei Huang'
'Shuguang Xu'
'Qitao Tan'
'Mingchun Gao'
'Minjie Li'
'Bin Xu'

_publ_section_title
;
 A copper-mediated tandem reaction through isocyanide insertion into N-H
 bonds: efficient access to unsymmetrical tetrasubstituted ureas
;
_journal_name_full Chem.Commun.
_journal_page_first 1465
_journal_paper_doi 10.1039/c3cc47590e
_journal_volume 50
_journal_year 2014
_chemical_formula_sum 'C18 H22 N4 O2'
_chemical_formula_weight 326.40
_chemical_name_systematic
;
?
;
_space_group_IT_number 14
_symmetry_space_group_name_Hall '-P 2yn'
_symmetry_space_group_name_H-M 'P 1 21/n 1'
_atom_sites_solution_hydrogens geom
_atom_sites_solution_primary direct
_atom_sites_solution_secondary difmap
_audit_creation_method SHELXL-97
_cell_angle_alpha 90.00
_cell_angle_beta 94.658(2)
_cell_angle_gamma 90.00
_cell_formula_units_Z 4
_cell_length_a 10.4376(18)
_cell_length_b 8.2222(14)
_cell_length_c 20.993(4)
_cell_measurement_temperature 293(2)
_cell_volume 1795.7(6)
_computing_structure_refinement 'SHELXL-97 (Sheldrick, 1997)'
_diffrn_ambient_temperature 293(2)
_diffrn_measured_fraction_theta_full 0.996
_diffrn_measured_fraction_theta_max 0.996
_diffrn_radiation_monochromator graphite
_diffrn_radiation_source 'fine-focus sealed tube'
_diffrn_radiation_type MoK\a
_diffrn_radiation_wavelength 0.71073
_diffrn_reflns_av_R_equivalents 0.0261
_diffrn_reflns_av_sigmaI/netI 0.0322
_diffrn_reflns_limit_h_max 13
_diffrn_reflns_limit_h_min -13
_diffrn_reflns_limit_k_max 10
_diffrn_reflns_limit_k_min -5
_diffrn_reflns_limit_l_max 26
_diffrn_reflns_limit_l_min -27
_diffrn_reflns_number 10842
_diffrn_reflns_theta_full 27.52
_diffrn_reflns_theta_max 27.52
_diffrn_reflns_theta_min 1.95
_exptl_absorpt_coefficient_mu 0.081
_exptl_crystal_density_diffrn 1.207
_exptl_crystal_density_method 'not measured'
_exptl_crystal_F_000 696
_refine_diff_density_max 0.289
_refine_diff_density_min -0.249
_refine_diff_density_rms 0.036
_refine_ls_extinction_coef 0.031(3)
_refine_ls_extinction_expression Fc^*^=kFc[1+0.001xFc^2^\l^3^/sin(2\q)]^-1/4^
_refine_ls_extinction_method SHELXL
_refine_ls_goodness_of_fit_ref 1.046
_refine_ls_hydrogen_treatment mixed
_refine_ls_matrix_type full
_refine_ls_number_parameters 218
_refine_ls_number_reflns 4120
_refine_ls_number_restraints 0
_refine_ls_restrained_S_all 1.046
_refine_ls_R_factor_all 0.0764
_refine_ls_R_factor_gt 0.0528
_refine_ls_shift/su_max 0.000
_refine_ls_shift/su_mean 0.000
_refine_ls_structure_factor_coef Fsqd
_refine_ls_weighting_details 'calc w=1/[\s^2^(Fo^2^)+(0.0823P)^2^+0.3343P] where P=(Fo^2^+2Fc^2^)/3'
_refine_ls_weighting_scheme calc
_refine_ls_wR_factor_gt 0.1519
_refine_ls_wR_factor_ref 0.1700
_reflns_number_gt 2824
_reflns_number_total 4120
_reflns_threshold_expression >2sigma(I)
_cod_data_source_file c3cc47590e.txt
_cod_data_source_block hxm
_cod_original_cell_volume 1795.7(5)
_cod_database_code 7111832

loop_
_symmetry_equiv_pos_as_xyz
'x, y, z'
'-x+1/2, y+1/2, -z+1/2'
'-x, -y, -z'
'x-1/2, -y-1/2, z-1/2'

loop_
_atom_site_label
_atom_site_type_symbol
_atom_site_fract_x
_atom_site_fract_y
_atom_site_fract_z
_atom_site_U_iso_or_equiv
_atom_site_adp_type
_atom_site_occupancy
_atom_site_symmetry_multiplicity
_atom_site_calc_flag
_atom_site_refinement_flags
N1 N 1.62516(12) 0.55783(17) 0.36845(6) 0.0424(3) Uani 1 1 d .
N2 N 1.43803(13) 0.71682(16) 0.36774(7) 0.0460(4) Uani 1 1 d .
O2 O 1.57334(14) 0.67799(18) 0.45977(6) 0.0658(4) Uani 1 1 d .
O1 O 1.22171(13) 0.6864(2) 0.34962(8) 0.0766(5) Uani 1 1 d .
N21 N 1.54026(16) 0.4012(2) 0.28277(8) 0.0635(5) Uani 1 1 d .
C11 C 1.73633(15) 0.4760(2) 0.39857(7) 0.0417(4) Uani 1 1 d .
C14 C 1.95386(17) 0.3151(2) 0.45308(9) 0.0532(5) Uani 1 1 d .
N22 N 1.6539(2) 0.6422(2) 0.26417(8) 0.0747(5) Uani 1 1 d .
C21 C 1.60180(15) 0.5340(2) 0.30075(8) 0.0436(4) Uani 1 1 d .
C1 C 1.55008(16) 0.6516(2) 0.40364(8) 0.0440(4) Uani 1 1 d .
C6 C 1.33553(18) 0.4558(2) 0.39029(10) 0.0584(5) Uani 1 1 d .
H6A H 1.4238 0.4300 0.4025 0.088 Uiso 1 1 calc R
H6B H 1.3033 0.3842 0.3566 0.088 Uiso 1 1 calc R
H6C H 1.2857 0.4425 0.4264 0.088 Uiso 1 1 calc R
C2 C 1.4361(2) 0.8987(2) 0.35592(11) 0.0673(6) Uani 1 1 d .
C13 C 1.83259(18) 0.2807(2) 0.47140(9) 0.0558(5) Uani 1 1 d .
H13 H 1.8237 0.2022 0.5026 0.067 Uiso 1 1 calc R
C12 C 1.72382(17) 0.3596(2) 0.44469(8) 0.0512(4) Uani 1 1 d .
H12 H 1.6432 0.3340 0.4578 0.061 Uiso 1 1 calc R
C7 C 1.32578(17) 0.6286(2) 0.36739(8) 0.0505(4) Uani 1 1 d .
C16 C 1.85603(18) 0.5130(2) 0.37962(10) 0.0595(5) Uani 1 1 d .
H16 H 1.8647 0.5918 0.3485 0.071 Uiso 1 1 calc R
C15 C 1.96339(18) 0.4331(3) 0.40684(11) 0.0664(6) Uani 1 1 d .
H15 H 2.0438 0.4593 0.3937 0.080 Uiso 1 1 calc R
C17 C 2.0712(2) 0.2265(3) 0.48213(12) 0.0753(6) Uani 1 1 d .
H17A H 2.0459 0.1496 0.5132 0.113 Uiso 1 1 calc R
H17B H 2.1303 0.3035 0.5025 0.113 Uiso 1 1 calc R
H17C H 2.1119 0.1702 0.4492 0.113 Uiso 1 1 calc R
C3 C 1.5737(3) 0.9625(3) 0.36266(15) 0.0903(8) Uani 1 1 d .
H3A H 1.6228 0.9102 0.3318 0.136 Uiso 1 1 calc R
H3B H 1.6117 0.9397 0.4049 0.136 Uiso 1 1 calc R
H3C H 1.5733 1.0779 0.3555 0.136 Uiso 1 1 calc R
C22 C 1.5217(2) 0.3794(3) 0.21951(11) 0.0778(7) Uani 1 1 d .
H22 H 1.4761 0.2885 0.2041 0.093 Uiso 1 1 calc R
C23 C 1.5668(3) 0.4849(4) 0.17712(10) 0.0823(7) Uani 1 1 d .
H23 H 1.5508 0.4700 0.1333 0.099 Uiso 1 1 calc R
C24 C 1.6364(3) 0.6135(3) 0.20151(11) 0.0919(8) Uani 1 1 d .
H24 H 1.6732 0.6840 0.1735 0.110 Uiso 1 1 calc R
C5 C 1.3584(3) 0.9813(3) 0.40538(17) 0.1081(11) Uani 1 1 d .
H5A H 1.2715 0.9421 0.4008 0.162 Uiso 1 1 calc R
H5B H 1.3588 1.0968 0.3988 0.162 Uiso 1 1 calc R
H5C H 1.3960 0.9567 0.4475 0.162 Uiso 1 1 calc R
C4 C 1.3790(3) 0.9294(4) 0.28804(14) 0.1070(10) Uani 1 1 d .
H4A H 1.4310 0.8769 0.2584 0.161 Uiso 1 1 calc R
H4B H 1.3767 1.0442 0.2798 0.161 Uiso 1 1 calc R
H4C H 1.2933 0.8863 0.2830 0.161 Uiso 1 1 calc R

loop_
_atom_site_aniso_label
_atom_site_aniso_U_11
_atom_site_aniso_U_22
_atom_site_aniso_U_33
_atom_site_aniso_U_23
_atom_site_aniso_U_13
_atom_site_aniso_U_12
N1 0.0405(7) 0.0465(8) 0.0400(7) -0.0016(6) 0.0013(5) 0.0033(6)
N2 0.0453(8) 0.0399(8) 0.0530(8) 0.0078(6) 0.0055(6) 0.0056(6)
O2 0.0738(9) 0.0770(10) 0.0458(7) -0.0120(6) -0.0008(6) 0.0202(7)
O1 0.0454(8) 0.0836(11) 0.0993(11) 0.0234(9) -0.0033(7) 0.0133(7)
N21 0.0661(10) 0.0711(11) 0.0535(9) -0.0145(8) 0.0062(7) -0.0195(8)
C11 0.0377(8) 0.0438(9) 0.0430(8) -0.0050(7) 0.0004(6) 0.0009(7)
C14 0.0437(10) 0.0570(11) 0.0572(11) -0.0048(9) -0.0051(8) 0.0032(8)
N22 0.1085(15) 0.0658(11) 0.0509(10) 0.0057(8) 0.0126(9) -0.0139(10)
C21 0.0415(9) 0.0469(9) 0.0424(9) -0.0008(7) 0.0036(6) 0.0049(7)
C1 0.0444(9) 0.0421(9) 0.0458(9) 0.0010(7) 0.0048(7) 0.0013(7)
C6 0.0492(10) 0.0531(11) 0.0737(13) 0.0092(9) 0.0093(9) -0.0040(8)
C2 0.0724(13) 0.0418(11) 0.0894(15) 0.0165(10) 0.0180(11) 0.0090(9)
C13 0.0534(11) 0.0615(12) 0.0521(10) 0.0104(9) 0.0025(8) 0.0066(9)
C12 0.0428(9) 0.0604(11) 0.0513(10) 0.0082(8) 0.0079(7) 0.0005(8)
C7 0.0453(10) 0.0553(11) 0.0513(10) 0.0078(8) 0.0054(7) 0.0058(8)
C16 0.0455(10) 0.0603(12) 0.0732(12) 0.0168(10) 0.0079(8) -0.0030(8)
C15 0.0362(9) 0.0742(14) 0.0893(15) 0.0116(11) 0.0081(9) -0.0015(9)
C17 0.0541(12) 0.0795(15) 0.0899(16) 0.0027(12) -0.0101(11) 0.0120(11)
C3 0.0930(18) 0.0494(13) 0.131(2) 0.0085(13) 0.0226(16) -0.0139(12)
C22 0.0700(14) 0.0966(18) 0.0661(14) -0.0293(13) 0.0014(10) -0.0142(13)
C23 0.0992(18) 0.106(2) 0.0405(11) -0.0085(12) -0.0033(11) 0.0172(15)
C24 0.140(2) 0.0868(18) 0.0509(13) 0.0115(12) 0.0192(14) -0.0014(17)
C5 0.124(2) 0.0476(13) 0.160(3) -0.0028(15) 0.058(2) 0.0190(14)
C4 0.110(2) 0.095(2) 0.116(2) 0.0662(18) 0.0083(17) 0.0155(16)

loop_
_atom_type_symbol
_atom_type_description
_atom_type_scat_dispersion_real
_atom_type_scat_dispersion_imag
_atom_type_scat_source
C C 0.0033 0.0016 'International Tables Vol C Tables 4.2.6.8 and 6.1.1.4'
H H 0.0000 0.0000 'International Tables Vol C Tables 4.2.6.8 and 6.1.1.4'
N N 0.0061 0.0033 'International Tables Vol C Tables 4.2.6.8 and 6.1.1.4'
O O 0.0106 0.0060 'International Tables Vol C Tables 4.2.6.8 and 6.1.1.4'

loop_
_geom_angle_atom_site_label_1
_geom_angle_atom_site_label_2
_geom_angle_atom_site_label_3
_geom_angle
C1 N1 C21 123.81(13)
C1 N1 C11 120.34(13)
C21 N1 C11 115.85(13)
C7 N2 C1 117.40(14)
C7 N2 C2 121.26(15)
C1 N2 C2 116.85(15)
C21 N21 C22 115.24(18)
C12 C11 C16 119.85(16)
C12 C11 N1 120.96(15)
C16 C11 N1 119.17(15)
C15 C14 C13 117.34(16)
C15 C14 C17 121.33(18)
C13 C14 C17 121.33(18)
C21 N22 C24 115.1(2)
N21 C21 N22 127.64(16)
N21 C21 N1 116.11(15)
N22 C21 N1 116.02(15)
O2 C1 N1 123.71(15)
O2 C1 N2 122.36(15)
N1 C1 N2 113.93(14)
N2 C2 C4 108.4(2)
N2 C2 C3 108.95(17)
C4 C2 C3 108.9(2)
N2 C2 C5 109.13(17)
C4 C2 C5 112.0(2)
C3 C2 C5 109.4(2)
C14 C13 C12 122.04(17)
C11 C12 C13 119.28(16)
O1 C7 N2 122.28(17)
O1 C7 C6 120.24(17)
N2 C7 C6 117.47(15)
C11 C16 C15 120.02(18)
C14 C15 C16 121.47(18)
N21 C22 C23 122.4(2)
C22 C23 C24 117.0(2)
N22 C24 C23 122.3(2)

loop_
_geom_bond_atom_site_label_1
_geom_bond_atom_site_label_2
_geom_bond_distance
N1 C1 1.359(2)
N1 C21 1.436(2)
N1 C11 1.442(2)
N2 C7 1.377(2)
N2 C1 1.442(2)
N2 C2 1.516(2)
O2 C1 1.203(2)
O1 C7 1.216(2)
N21 C21 1.307(2)
N21 C22 1.338(3)
C11 C12 1.375(2)
C11 C16 1.376(2)
C14 C15 1.382(3)
C14 C13 1.382(3)
C14 C17 1.510(3)
N22 C21 1.321(2)
N22 C24 1.334(3)
C6 C7 1.501(3)
C2 C4 1.520(4)
C2 C3 1.525(3)
C2 C5 1.528(3)
C13 C12 1.386(3)
C16 C15 1.382(3)
C22 C23 1.354(4)
C23 C24 1.359(4)
